data_7113483
loop_
_publ_author_name
'Clarke, Caroline S.'
'Haynes, Delia A.'
'Rawson, Jeremy M.'
'Bond, Andrew D.'

_publ_section_title
;
 Small molecule fixation by a dithiadiazolyl radical: X-ray crystal structures
 of (CF3C6H3FCNSSN)2and (CF3C6H3FCNSSN)2&#x02D9;G (G = N2, Ar, CO2and SO2)
;
_journal_coden_ASTM CHCOFS
_journal_issue 22
_journal_name_full
;
 Chemical Communications (Cambridge, United Kingdom)
;
_journal_page_first 2774
_journal_page_last 2775
_journal_paper_doi 10.1039/b307509p
_journal_year 2003
_chemical_formula_moiety 'C8 H3 F4 N2 S2'
_chemical_formula_sum 'C8 H3 F4 N2 S2'
_chemical_formula_weight 267.24
_space_group_IT_number 2
_symmetry_cell_setting triclinic
_symmetry_space_group_name_Hall '-P 1'
_symmetry_space_group_name_H-M 'P -1'
_atom_sites_solution_hydrogens geom
_atom_sites_solution_primary direct
_atom_sites_solution_secondary difmap
_cell_angle_alpha 75.318(3)
_cell_angle_beta 79.351(3)
_cell_angle_gamma 89.511(2)
_cell_formula_units_Z 8
_cell_length_a 10.6611(6)
_cell_length_b 11.6471(5)
_cell_length_c 16.0947(5)
_cell_measurement_reflns_used 9506
_cell_measurement_temperature 180(2)
_cell_measurement_theta_max 24.71
_cell_measurement_theta_min 1.00
_cell_volume 1898.40(15)
_computing_cell_refinement 'HKL Scalepack (Otwinowski & Minor, 1997)'
_computing_data_collection 'Collect (Nonius, 1998)'
_computing_data_reduction
;
HKL Denzo and Scalepack (Otwinowski & Minor, 1997)
;
_computing_molecular_graphics 'SHELXTL v6.12 (Bruker AXS, 2001)'
_computing_publication_material 'SHELXTL v6.12 (Bruker AXS, 2001)'
_computing_structure_refinement 'SHELXTL v6.12 (Bruker AXS, 2001)'
_computing_structure_solution 'SIR-92 (Altomare et al., 1994)'
_diffrn_ambient_temperature 180(2)
_diffrn_measured_fraction_theta_full 0.996
_diffrn_measured_fraction_theta_max 0.996
_diffrn_measurement_device_type 'Nonius KappaCCD'
_diffrn_measurement_method 'thin-slice \w and \f scans'
_diffrn_radiation_monochromator graphite
_diffrn_radiation_source 'fine-focus sealed tube'
_diffrn_radiation_type MoK\a
_diffrn_radiation_wavelength 0.7107
_diffrn_reflns_av_R_equivalents 0.0494
_diffrn_reflns_av_sigmaI/netI 0.0598
_diffrn_reflns_limit_h_max 12
_diffrn_reflns_limit_h_min 0
_diffrn_reflns_limit_k_max 13
_diffrn_reflns_limit_k_min -13
_diffrn_reflns_limit_l_max 18
_diffrn_reflns_limit_l_min -18
_diffrn_reflns_number 15483
_diffrn_reflns_theta_full 24.67
_diffrn_reflns_theta_max 24.67
_diffrn_reflns_theta_min 1.33
_diffrn_standards_number 0
_exptl_absorpt_coefficient_mu 0.591
_exptl_absorpt_correction_T_max 0.932
_exptl_absorpt_correction_T_min 0.859
_exptl_absorpt_correction_type multi-scan
_exptl_absorpt_process_details 'Sortav Blessing (1995)'
_exptl_crystal_colour red
_exptl_crystal_density_diffrn 1.870
_exptl_crystal_density_method 'not measured'
_exptl_crystal_description block
_exptl_crystal_F_000 1064
_exptl_crystal_size_max 0.35
_exptl_crystal_size_mid 0.12
_exptl_crystal_size_min 0.12
_refine_diff_density_max 0.976
_refine_diff_density_min -0.566
_refine_diff_density_rms 0.164
_refine_ls_extinction_method none
_refine_ls_goodness_of_fit_ref 1.046
_refine_ls_hydrogen_treatment constr
_refine_ls_matrix_type full
_refine_ls_number_parameters 578
_refine_ls_number_reflns 6425
_refine_ls_number_restraints 24
_refine_ls_restrained_S_all 1.046
_refine_ls_R_factor_all 0.0712
_refine_ls_R_factor_gt 0.0471
_refine_ls_shift/su_max 0.009
_refine_ls_shift/su_mean 0.001
_refine_ls_structure_factor_coef Fsqd
_refine_ls_weighting_details 'calc w=1/[\s^2^(Fo^2^)+(0.1042P)^2^+0.1127P] where P=(Fo^2^+2Fc^2^)/3'
_refine_ls_weighting_scheme calc
_refine_ls_wR_factor_gt 0.1295
_refine_ls_wR_factor_ref 0.1626
_reflns_number_gt 4717
_reflns_number_total 6425
_reflns_threshold_expression I>2\s(I)
_cod_duplicate_entry 7104885
_cod_data_source_file b307509p.txt
_cod_data_source_block jr0037
_cod_original_sg_symbol_H-M P-1
_cod_database_code 7113483

loop_
_symmetry_equiv_pos_as_xyz
'x, y, z'
'-x, -y, -z'

loop_
_atom_site_label
_atom_site_type_symbol
_atom_site_fract_x
_atom_site_fract_y
_atom_site_fract_z
_atom_site_U_iso_or_equiv
_atom_site_adp_type
_atom_site_occupancy
_atom_site_symmetry_multiplicity
_atom_site_calc_flag
_atom_site_refinement_flags
F11 F 0.6026(3) 0.7195(2) 0.16520(16) 0.0495(7) Uani 1 1 d .
F12 F 0.4064(4) 0.5635(2) 0.14797(16) 0.0745(10) Uani 1 1 d D
F13 F 0.5397(3) 0.6281(2) 0.02935(18) 0.0607(8) Uani 1 1 d D
F14 F 0.3423(3) 0.6374(2) 0.02890(18) 0.0621(8) Uani 1 1 d D
S11 S 0.51511(10) 1.27874(8) 0.19317(6) 0.0309(3) Uani 1 1 d .
S12 S 0.32632(10) 1.29466(8) 0.17325(6) 0.0310(3) Uani 1 1 d .
N11 N 0.5287(3) 1.1459(3) 0.17655(19) 0.0285(7) Uani 1 1 d .
N12 N 0.3172(3) 1.1654(3) 0.15263(19) 0.0304(8) Uani 1 1 d .
C10 C 0.4247(4) 1.1051(3) 0.1560(2) 0.0269(8) Uani 1 1 d .
C11 C 0.4284(4) 0.9893(3) 0.1342(2) 0.0255(8) Uani 1 1 d .
C12 C 0.5187(4) 0.9066(3) 0.1602(2) 0.0286(9) Uani 1 1 d .
H12 H 0.5801 0.9244 0.1916 0.034 Uiso 1 1 calc R
C13 C 0.5170(4) 0.7999(3) 0.1397(2) 0.0291(9) Uani 1 1 d .
C14 C 0.4299(4) 0.7692(3) 0.0935(2) 0.0280(9) Uani 1 1 d .
C15 C 0.3425(4) 0.8521(3) 0.0665(2) 0.0313(9) Uani 1 1 d .
H15 H 0.2836 0.8345 0.0334 0.038 Uiso 1 1 calc R
C16 C 0.3400(4) 0.9607(3) 0.0872(2) 0.0313(9) Uani 1 1 d .
H16 H 0.2780 1.0161 0.0695 0.038 Uiso 1 1 calc R
C17 C 0.4302(4) 0.6496(3) 0.0755(2) 0.0360(10) Uani 1 1 d D
F21 F 0.4838(3) 0.61764(19) 0.44481(14) 0.0459(6) Uani 1 1 d .
F22 F 0.2906(3) 0.44855(19) 0.44041(15) 0.0614(8) Uani 1 1 d D
F23 F 0.4313(2) 0.48891(19) 0.32358(15) 0.0440(6) Uani 1 1 d D
F24 F 0.2341(2) 0.4965(2) 0.31571(16) 0.0482(7) Uani 1 1 d D
S21 S 0.41394(10) 1.19734(8) 0.39137(6) 0.0283(3) Uani 1 1 d .
S22 S 0.22632(9) 1.20826(8) 0.36954(6) 0.0291(3) Uani 1 1 d .
N21 N 0.4259(3) 1.0581(3) 0.38843(18) 0.0263(7) Uani 1 1 d .
N22 N 0.2152(3) 1.0710(3) 0.36260(19) 0.0271(7) Uani 1 1 d .
C20 C 0.3211(4) 1.0100(3) 0.3744(2) 0.0231(8) Uani 1 1 d .
C21 C 0.3206(3) 0.8851(3) 0.3706(2) 0.0229(8) Uani 1 1 d .
C22 C 0.4059(4) 0.8083(3) 0.4099(2) 0.0261(8) Uani 1 1 d .
H22 H 0.4646 0.8358 0.4390 0.031 Uiso 1 1 calc R
C23 C 0.4034(4) 0.6920(3) 0.4057(2) 0.0264(8) Uani 1 1 d .
C24 C 0.3196(4) 0.6491(3) 0.3627(2) 0.0255(8) Uani 1 1 d .
C25 C 0.2369(4) 0.7267(3) 0.3229(2) 0.0269(8) Uani 1 1 d .
H25 H 0.1806 0.6997 0.2919 0.032 Uiso 1 1 calc R
C26 C 0.2353(4) 0.8433(3) 0.3280(2) 0.0266(8) Uani 1 1 d .
H26 H 0.1757 0.8952 0.3024 0.032 Uiso 1 1 calc R
C27 C 0.3195(4) 0.5211(3) 0.3610(2) 0.0315(9) Uani 1 1 d D
F31 F 0.0031(2) 0.41706(18) 0.57854(13) 0.0388(6) Uani 1 1 d .
F32 F 0.2016(3) 0.24632(19) 0.57571(14) 0.0552(8) Uani 1 1 d D
F33 F 0.0712(2) 0.21507(19) 0.69735(14) 0.0439(6) Uani 1 1 d D
F34 F 0.2721(3) 0.21796(19) 0.69506(16) 0.0492(7) Uani 1 1 d D
S31 S 0.08868(10) 0.97670(8) 0.59289(6) 0.0288(3) Uani 1 1 d .
S32 S 0.27652(9) 0.97352(8) 0.61365(6) 0.0287(3) Uani 1 1 d .
N31 N 0.0780(3) 0.8351(3) 0.59816(19) 0.0285(7) Uani 1 1 d .
N32 N 0.2891(3) 0.8308(3) 0.62326(19) 0.0268(7) Uani 1 1 d .
C30 C 0.1836(4) 0.7775(3) 0.6142(2) 0.0236(8) Uani 1 1 d .
C31 C 0.1841(3) 0.6480(3) 0.6239(2) 0.0226(8) Uani 1 1 d .
C32 C 0.0902(4) 0.5927(3) 0.5958(2) 0.0250(8) Uani 1 1 d .
H32 H 0.0265 0.6378 0.5697 0.030 Uiso 1 1 calc R
C33 C 0.0917(4) 0.4723(3) 0.6064(2) 0.0262(8) Uani 1 1 d .
C34 C 0.1825(4) 0.4022(3) 0.6456(2) 0.0251(8) Uani 1 1 d .
C35 C 0.2739(4) 0.4579(3) 0.6740(2) 0.0287(9) Uani 1 1 d .
H35 H 0.3363 0.4124 0.7015 0.034 Uiso 1 1 calc R
C36 C 0.2749(4) 0.5798(3) 0.6627(2) 0.0265(8) Uani 1 1 d .
H36 H 0.3390 0.6173 0.6819 0.032 Uiso 1 1 calc R
C37 C 0.1804(4) 0.2714(3) 0.6530(2) 0.0340(10) Uani 1 1 d D
F41 F -0.0984(2) 0.3407(2) 0.83404(15) 0.0464(6) Uani 1 1 d .
F42 F 0.0936(4) 0.1641(2) 0.87028(17) 0.0910(13) Uani 1 1 d D
F43 F -0.0454(3) 0.1641(2) 0.98335(19) 0.0677(8) Uani 1 1 d D
F44 F 0.1477(3) 0.1687(2) 0.98856(19) 0.0702(9) Uani 1 1 d D
S42 S 0.17674(10) 0.92375(8) 0.81178(6) 0.0305(3) Uani 1 1 d .
S41 S -0.01100(10) 0.92283(8) 0.79027(6) 0.0305(3) Uani 1 1 d .
N41 N -0.0241(3) 0.7783(3) 0.80891(19) 0.0291(7) Uani 1 1 d .
N42 N 0.1856(3) 0.7794(3) 0.83478(19) 0.0302(7) Uani 1 1 d .
C40 C 0.0797(4) 0.7231(3) 0.8313(2) 0.0252(8) Uani 1 1 d .
C41 C 0.0754(3) 0.5911(3) 0.8577(2) 0.0232(8) Uani 1 1 d .
C42 C -0.0141(4) 0.5263(3) 0.8327(2) 0.0239(8) Uani 1 1 d .
H42 H -0.0731 0.5654 0.7985 0.029 Uiso 1 1 calc R
C43 C -0.0143(4) 0.4041(3) 0.8590(2) 0.0272(9) Uani 1 1 d .
C44 C 0.0686(4) 0.3428(3) 0.9102(2) 0.0276(9) Uani 1 1 d .
C45 C 0.1550(4) 0.4090(3) 0.9352(2) 0.0324(9) Uani 1 1 d .
H45 H 0.2121 0.3695 0.9709 0.039 Uiso 1 1 calc R
C46 C 0.1598(4) 0.5320(3) 0.9090(2) 0.0307(9) Uani 1 1 d .
H46 H 0.2207 0.5760 0.9261 0.037 Uiso 1 1 calc R
C47 C 0.0647(4) 0.2106(3) 0.9359(2) 0.0365(10) Uani 1 1 d D

loop_
_atom_site_aniso_label
_atom_site_aniso_U_11
_atom_site_aniso_U_22
_atom_site_aniso_U_33
_atom_site_aniso_U_23
_atom_site_aniso_U_13
_atom_site_aniso_U_12
F11 0.0617(19) 0.0363(14) 0.0643(15) -0.0225(11) -0.0341(14) 0.0220(13)
F12 0.147(3) 0.0239(14) 0.0475(15) -0.0088(11) -0.0050(17) -0.0159(16)
F13 0.0590(19) 0.0569(17) 0.0743(18) -0.0410(15) 0.0006(15) 0.0072(14)
F14 0.070(2) 0.0560(17) 0.0813(19) -0.0407(15) -0.0349(17) 0.0039(15)
S11 0.0270(6) 0.0217(5) 0.0446(6) -0.0112(4) -0.0044(4) -0.0026(4)
S12 0.0333(6) 0.0207(5) 0.0412(5) -0.0096(4) -0.0104(4) 0.0063(4)
N11 0.0250(19) 0.0228(17) 0.0392(17) -0.0118(13) -0.0048(14) 0.0018(14)
N12 0.033(2) 0.0237(17) 0.0387(17) -0.0112(13) -0.0116(15) 0.0046(15)
C10 0.026(2) 0.024(2) 0.0293(19) -0.0051(15) -0.0035(16) 0.0002(17)
C11 0.025(2) 0.025(2) 0.0250(18) -0.0065(14) 0.0007(16) 0.0006(16)
C12 0.030(2) 0.026(2) 0.0319(19) -0.0088(16) -0.0106(17) 0.0007(17)
C13 0.031(2) 0.022(2) 0.034(2) -0.0048(15) -0.0096(17) 0.0066(17)
C14 0.033(2) 0.027(2) 0.0232(18) -0.0086(15) -0.0010(16) -0.0055(17)
C15 0.034(2) 0.030(2) 0.032(2) -0.0091(16) -0.0109(18) -0.0024(18)
C16 0.030(2) 0.030(2) 0.035(2) -0.0074(16) -0.0112(18) 0.0071(18)
C17 0.043(3) 0.037(2) 0.033(2) -0.0169(18) -0.0066(19) 0.001(2)
F21 0.0602(18) 0.0327(13) 0.0517(14) -0.0109(10) -0.0287(13) 0.0190(12)
F22 0.106(3) 0.0199(13) 0.0443(14) 0.0020(10) 0.0068(14) -0.0016(13)
F23 0.0444(16) 0.0301(13) 0.0598(15) -0.0193(11) -0.0053(12) 0.0121(11)
F24 0.0510(17) 0.0263(13) 0.0751(17) -0.0242(11) -0.0159(14) -0.0013(12)
S21 0.0298(6) 0.0199(5) 0.0397(5) -0.0129(4) -0.0103(4) 0.0007(4)
S22 0.0252(6) 0.0191(5) 0.0453(6) -0.0138(4) -0.0047(4) 0.0017(4)
N21 0.0286(19) 0.0191(16) 0.0332(16) -0.0075(12) -0.0099(14) 0.0012(14)
N22 0.0268(19) 0.0172(16) 0.0382(17) -0.0100(13) -0.0041(14) -0.0019(13)
C20 0.025(2) 0.0209(19) 0.0246(18) -0.0077(14) -0.0045(15) -0.0011(16)
C21 0.025(2) 0.0213(19) 0.0218(17) -0.0064(14) -0.0015(15) 0.0011(16)
C22 0.029(2) 0.026(2) 0.0261(18) -0.0085(15) -0.0087(16) 0.0020(16)
C23 0.034(2) 0.021(2) 0.0244(18) -0.0030(14) -0.0092(16) 0.0078(17)
C24 0.030(2) 0.0163(19) 0.0279(19) -0.0046(14) -0.0001(16) -0.0025(16)
C25 0.028(2) 0.020(2) 0.0333(19) -0.0068(15) -0.0070(17) -0.0027(16)
C26 0.027(2) 0.0184(19) 0.035(2) -0.0041(15) -0.0100(17) 0.0033(16)
C27 0.036(3) 0.020(2) 0.037(2) -0.0084(17) -0.0029(19) 0.0022(18)
F31 0.0514(16) 0.0270(12) 0.0438(12) -0.0089(9) -0.0232(12) -0.0069(11)
F32 0.104(2) 0.0264(13) 0.0345(13) -0.0175(10) 0.0010(13) 0.0020(13)
F33 0.0499(17) 0.0255(13) 0.0504(14) -0.0029(10) -0.0038(12) -0.0110(11)
F34 0.0553(18) 0.0228(13) 0.0723(16) -0.0096(11) -0.0233(14) 0.0089(12)
S31 0.0318(6) 0.0176(5) 0.0387(5) -0.0072(4) -0.0116(4) 0.0040(4)
S32 0.0266(6) 0.0174(5) 0.0418(5) -0.0098(4) -0.0025(4) -0.0009(4)
N31 0.029(2) 0.0204(17) 0.0399(17) -0.0127(13) -0.0106(15) 0.0052(14)
N32 0.0249(19) 0.0166(16) 0.0401(17) -0.0108(13) -0.0037(14) -0.0001(13)
C30 0.026(2) 0.0200(19) 0.0254(18) -0.0088(14) -0.0026(16) -0.0015(16)
C31 0.024(2) 0.0197(18) 0.0240(17) -0.0075(14) -0.0007(15) -0.0014(16)
C32 0.029(2) 0.024(2) 0.0255(18) -0.0084(14) -0.0097(16) 0.0004(16)
C33 0.031(2) 0.024(2) 0.0259(18) -0.0114(15) -0.0049(16) -0.0041(17)
C34 0.030(2) 0.0199(19) 0.0251(18) -0.0089(14) 0.0002(16) -0.0006(16)
C35 0.031(2) 0.023(2) 0.034(2) -0.0093(15) -0.0072(17) 0.0049(17)
C36 0.021(2) 0.025(2) 0.037(2) -0.0141(16) -0.0071(17) 0.0007(16)
C37 0.045(3) 0.024(2) 0.033(2) -0.0090(16) -0.0066(19) 0.0015(19)
F41 0.0560(18) 0.0317(13) 0.0575(15) -0.0107(11) -0.0262(13) -0.0051(12)
F42 0.194(4) 0.0298(15) 0.0449(15) -0.0164(12) -0.0033(19) 0.0230(18)
F43 0.061(2) 0.0396(16) 0.0813(19) 0.0123(13) 0.0019(16) -0.0089(14)
F44 0.088(2) 0.0392(16) 0.086(2) 0.0015(14) -0.0461(18) 0.0100(15)
S42 0.0327(6) 0.0216(5) 0.0400(5) -0.0109(4) -0.0100(5) -0.0011(4)
S41 0.0268(6) 0.0211(5) 0.0437(6) -0.0102(4) -0.0042(4) 0.0037(4)
N41 0.0271(19) 0.0205(17) 0.0390(17) -0.0077(13) -0.0043(14) 0.0017(14)
N42 0.031(2) 0.0207(17) 0.0411(18) -0.0084(13) -0.0118(15) -0.0016(14)
C40 0.024(2) 0.026(2) 0.0269(18) -0.0099(15) -0.0039(16) 0.0013(17)
C41 0.019(2) 0.0227(19) 0.0283(18) -0.0082(15) -0.0024(15) -0.0002(16)
C42 0.023(2) 0.022(2) 0.0261(18) -0.0055(14) -0.0047(15) 0.0048(16)
C43 0.027(2) 0.029(2) 0.0282(19) -0.0140(15) -0.0021(16) -0.0034(17)
C44 0.030(2) 0.024(2) 0.0245(18) -0.0030(15) 0.0011(16) 0.0052(17)
C45 0.032(2) 0.030(2) 0.035(2) -0.0046(16) -0.0114(18) 0.0071(18)
C46 0.031(2) 0.029(2) 0.035(2) -0.0088(16) -0.0114(18) -0.0010(17)
C47 0.046(3) 0.027(2) 0.031(2) 0.0004(16) -0.0044(19) 0.005(2)

loop_
_atom_type_symbol
_atom_type_description
_atom_type_scat_dispersion_real
_atom_type_scat_dispersion_imag
_atom_type_scat_source
C C 0.0033 0.0016 'International Tables Vol C Tables 4.2.6.8 and 6.1.1.4'
H H 0.0000 0.0000 'International Tables Vol C Tables 4.2.6.8 and 6.1.1.4'
F F 0.0171 0.0103 'International Tables Vol C Tables 4.2.6.8 and 6.1.1.4'
N N 0.0061 0.0033 'International Tables Vol C Tables 4.2.6.8 and 6.1.1.4'
S S 0.1246 0.1234 'International Tables Vol C Tables 4.2.6.8 and 6.1.1.4'

loop_
_geom_angle_atom_site_label_1
_geom_angle_atom_site_label_2
_geom_angle_atom_site_label_3
_geom_angle
N11 S11 S12 94.39(12)
N12 S12 S11 94.78(12)
C10 N11 S11 113.8(3)
C10 N12 S12 113.7(3)
N11 C10 N12 123.3(3)
N11 C10 C11 118.8(3)
N12 C10 C11 117.9(3)
C12 C11 C16 119.2(3)
C12 C11 C10 120.9(3)
C16 C11 C10 119.9(3)
C13 C12 C11 118.7(4)
C13 C12 H12 120.6
C11 C12 H12 120.6
F11 C13 C12 119.1(3)
F11 C13 C14 117.7(3)
C12 C13 C14 123.2(3)
C15 C14 C13 117.8(3)
C15 C14 C17 121.5(3)
C13 C14 C17 120.7(4)
C14 C15 C16 120.8(4)
C14 C15 H15 119.6
C16 C15 H15 119.6
C15 C16 C11 120.3(4)
C15 C16 H16 119.8
C11 C16 H16 119.8
F12 C17 F13 107.3(4)
F12 C17 F14 106.7(4)
F13 C17 F14 105.1(3)
F12 C17 C14 112.0(3)
F13 C17 C14 113.0(3)
F14 C17 C14 112.2(3)
N21 S21 S22 94.44(12)
N22 S22 S21 94.81(12)
C20 N21 S21 114.2(3)
C20 N22 S22 113.6(3)
N21 C20 N22 122.9(3)
N21 C20 C21 119.0(3)
N22 C20 C21 118.0(3)
C22 C21 C26 119.9(3)
C22 C21 C20 119.7(3)
C26 C21 C20 120.4(3)
C23 C22 C21 118.7(3)
C23 C22 H22 120.7
C21 C22 H22 120.7
F21 C23 C22 118.7(3)
F21 C23 C24 119.1(3)
C22 C23 C24 122.2(3)
C25 C24 C23 118.5(3)
C25 C24 C27 121.5(3)
C23 C24 C27 120.1(3)
C26 C25 C24 120.5(3)
C26 C25 H25 119.7
C24 C25 H25 119.7
C25 C26 C21 120.3(3)
C25 C26 H26 119.9
C21 C26 H26 119.9
F22 C27 F23 106.7(3)
F22 C27 F24 106.8(3)
F23 C27 F24 105.8(3)
F22 C27 C24 112.4(3)
F23 C27 C24 113.2(3)
F24 C27 C24 111.7(3)
N31 S31 S32 94.76(12)
N32 S32 S31 94.63(12)
C30 N31 S31 113.6(3)
C30 N32 S32 113.6(3)
N32 C30 N31 123.4(3)
N32 C30 C31 117.8(3)
N31 C30 C31 118.8(3)
C36 C31 C32 119.3(3)
C36 C31 C30 120.8(3)
C32 C31 C30 119.9(3)
C33 C32 C31 118.8(3)
C33 C32 H32 120.6
C31 C32 H32 120.6
F31 C33 C32 119.9(3)
F31 C33 C34 117.5(3)
C32 C33 C34 122.6(3)
C35 C34 C33 117.9(3)
C35 C34 C37 122.4(3)
C33 C34 C37 119.7(3)
C34 C35 C36 120.3(4)
C34 C35 H35 119.9
C36 C35 H35 119.9
C31 C36 C35 121.0(3)
C31 C36 H36 119.5
C35 C36 H36 119.5
F32 C37 F33 106.7(3)
F32 C37 F34 106.0(3)
F33 C37 F34 105.7(3)
F32 C37 C34 112.8(3)
F33 C37 C34 113.8(3)
F34 C37 C34 111.2(3)
N42 S42 S41 94.48(13)
N41 S41 S42 94.46(13)
C40 N41 S41 113.5(3)
C40 N42 S42 113.8(3)
N42 C40 N41 123.7(3)
N42 C40 C41 117.6(3)
N41 C40 C41 118.7(3)
C46 C41 C42 119.9(3)
C46 C41 C40 119.7(3)
C42 C41 C40 120.4(3)
C43 C42 C41 118.2(3)
C43 C42 H42 120.9
C41 C42 H42 120.9
F41 C43 C42 118.7(3)
F41 C43 C44 118.1(3)
C42 C43 C44 123.1(3)
C45 C44 C43 117.6(3)
C45 C44 C47 121.7(4)
C43 C44 C47 120.7(4)
C44 C45 C46 121.2(4)
C44 C45 H45 119.4
C46 C45 H45 119.4
C45 C46 C41 120.0(4)
C45 C46 H46 120.0
C41 C46 H46 120.0
F42 C47 F43 109.2(4)
F42 C47 F44 105.9(4)
F43 C47 F44 103.0(3)
F42 C47 C44 113.5(3)
F43 C47 C44 113.0(3)
F44 C47 C44 111.5(3)

loop_
_geom_bond_atom_site_label_1
_geom_bond_atom_site_label_2
_geom_bond_distance
F11 C13 1.344(4)
F12 C17 1.317(5)
F13 C17 1.322(5)
F14 C17 1.333(5)
S11 N11 1.637(3)
S11 S12 2.0952(14)
S12 N12 1.630(3)
N11 C10 1.337(5)
N12 C10 1.341(5)
C10 C11 1.476(5)
C11 C12 1.400(5)
C11 C16 1.402(5)
C12 C13 1.367(5)
C12 H12 0.9500
C13 C14 1.392(5)
C14 C15 1.382(5)
C14 C17 1.492(5)
C15 C16 1.386(5)
C15 H15 0.9500
C16 H16 0.9500
F21 C23 1.338(4)
F22 C27 1.324(4)
F23 C27 1.329(4)
F24 C27 1.341(4)
S21 N21 1.637(3)
S21 S22 2.0913(14)
S22 N22 1.637(3)
N21 C20 1.335(5)
N22 C20 1.346(5)
C20 C21 1.472(5)
C21 C22 1.392(5)
C21 C26 1.393(5)
C22 C23 1.374(5)
C22 H22 0.9500
C23 C24 1.393(5)
C24 C25 1.380(5)
C24 C27 1.498(5)
C25 C26 1.380(5)
C25 H25 0.9500
C26 H26 0.9500
F31 C33 1.349(4)
F32 C37 1.327(4)
F33 C37 1.328(5)
F34 C37 1.350(4)
S31 N31 1.634(3)
S31 S32 2.0888(14)
S32 N32 1.637(3)
N31 C30 1.339(5)
N32 C30 1.337(5)
C30 C31 1.476(5)
C31 C36 1.384(5)
C31 C32 1.396(5)
C32 C33 1.369(5)
C32 H32 0.9500
C33 C34 1.397(5)
C34 C35 1.381(5)
C34 C37 1.497(5)
C35 C36 1.385(5)
C35 H35 0.9500
C36 H36 0.9500
F41 C43 1.343(4)
F42 C47 1.293(4)
F43 C47 1.314(5)
F44 C47 1.341(5)
S42 N42 1.633(3)
S42 S41 2.0938(14)
S41 N41 1.635(3)
N41 C40 1.336(5)
N42 C40 1.328(5)
C40 C41 1.485(5)
C41 C46 1.394(5)
C41 C42 1.396(5)
C42 C43 1.378(5)
C42 H42 0.9500
C43 C44 1.390(5)
C44 C45 1.382(5)
C44 C47 1.488(5)
C45 C46 1.386(5)
C45 H45 0.9500
C46 H46 0.9500

loop_
_geom_torsion_atom_site_label_1
_geom_torsion_atom_site_label_2
_geom_torsion_atom_site_label_3
_geom_torsion_atom_site_label_4
_geom_torsion
N11 S11 S12 N12 -0.89(15)
S12 S11 N11 C10 1.8(3)
S11 S12 N12 C10 -0.1(3)
S11 N11 C10 N12 -2.5(5)
S11 N11 C10 C11 176.3(2)
S12 N12 C10 N11 1.6(5)
S12 N12 C10 C11 -177.2(2)
N11 C10 C11 C12 20.1(5)
N12 C10 C11 C12 -161.1(3)
N11 C10 C11 C16 -160.2(3)
N12 C10 C11 C16 18.6(5)
C16 C11 C12 C13 -0.7(5)
C10 C11 C12 C13 179.0(3)
C11 C12 C13 F11 -179.3(3)
C11 C12 C13 C14 0.4(6)
F11 C13 C14 C15 -179.4(3)
C12 C13 C14 C15 0.9(6)
F11 C13 C14 C17 1.6(5)
C12 C13 C14 C17 -178.1(3)
C13 C14 C15 C16 -1.8(5)
C17 C14 C15 C16 177.1(3)
C14 C15 C16 C11 1.6(6)
C12 C11 C16 C15 -0.3(5)
C10 C11 C16 C15 -179.9(3)
C15 C14 C17 F12 -117.4(4)
C13 C14 C17 F12 61.5(5)
C15 C14 C17 F13 121.2(4)
C13 C14 C17 F13 -59.9(5)
C15 C14 C17 F14 2.6(5)
C13 C14 C17 F14 -178.5(3)
N21 S21 S22 N22 -0.68(15)
S22 S21 N21 C20 0.1(2)
S21 S22 N22 C20 1.2(2)
S21 N21 C20 N22 0.8(4)
S21 N21 C20 C21 -179.9(2)
S22 N22 C20 N21 -1.5(4)
S22 N22 C20 C21 179.3(2)
N21 C20 C21 C22 22.1(5)
N22 C20 C21 C22 -158.6(3)
N21 C20 C21 C26 -158.1(3)
N22 C20 C21 C26 21.2(5)
C26 C21 C22 C23 -0.1(5)
C20 C21 C22 C23 179.8(3)
C21 C22 C23 F21 -178.9(3)
C21 C22 C23 C24 0.7(5)
F21 C23 C24 C25 179.8(3)
C22 C23 C24 C25 0.2(5)
F21 C23 C24 C27 0.4(5)
C22 C23 C24 C27 -179.2(3)
C23 C24 C25 C26 -1.8(5)
C27 C24 C25 C26 177.6(3)
C24 C25 C26 C21 2.4(5)
C22 C21 C26 C25 -1.5(5)
C20 C21 C26 C25 178.6(3)
C25 C24 C27 F22 -118.4(4)
C23 C24 C27 F22 61.0(5)
C25 C24 C27 F23 120.8(4)
C23 C24 C27 F23 -59.9(4)
C25 C24 C27 F24 1.6(5)
C23 C24 C27 F24 -179.1(3)
N31 S31 S32 N32 -0.91(15)
S32 S31 N31 C30 1.3(2)
S31 S32 N32 C30 0.4(2)
S32 N32 C30 N31 0.4(4)
S32 N32 C30 C31 -178.5(2)
S31 N31 C30 N32 -1.3(4)
S31 N31 C30 C31 177.6(2)
N32 C30 C31 C36 16.3(5)
N31 C30 C31 C36 -162.7(3)
N32 C30 C31 C32 -165.3(3)
N31 C30 C31 C32 15.7(5)
C36 C31 C32 C33 -0.8(5)
C30 C31 C32 C33 -179.2(3)
C31 C32 C33 F31 -179.0(3)
C31 C32 C33 C34 1.0(5)
F31 C33 C34 C35 179.7(3)
C32 C33 C34 C35 -0.2(5)
F31 C33 C34 C37 1.6(5)
C32 C33 C34 C37 -178.4(3)
C33 C34 C35 C36 -0.7(5)
C37 C34 C35 C36 177.5(3)
C32 C31 C36 C35 -0.1(5)
C30 C31 C36 C35 178.4(3)
C34 C35 C36 C31 0.8(5)
C35 C34 C37 F32 -115.0(4)
C33 C34 C37 F32 63.1(5)
C35 C34 C37 F33 123.3(4)
C33 C34 C37 F33 -58.6(4)
C35 C34 C37 F34 4.0(5)
C33 C34 C37 F34 -177.9(3)
N42 S42 S41 N41 -0.99(15)
S42 S41 N41 C40 1.9(2)
S41 S42 N42 C40 -0.1(3)
S42 N42 C40 N41 1.7(4)
S42 N42 C40 C41 -175.6(2)
S41 N41 C40 N42 -2.6(4)
S41 N41 C40 C41 174.6(2)
N42 C40 C41 C46 19.6(5)
N41 C40 C41 C46 -157.7(3)
N42 C40 C41 C42 -161.6(3)
N41 C40 C41 C42 21.1(5)
C46 C41 C42 C43 -1.1(5)
C40 C41 C42 C43 -179.9(3)
C41 C42 C43 F41 -178.8(3)
C41 C42 C43 C44 1.1(5)
F41 C43 C44 C45 179.8(3)
C42 C43 C44 C45 -0.2(5)
F41 C43 C44 C47 0.5(5)
C42 C43 C44 C47 -179.4(3)
C43 C44 C45 C46 -0.9(5)
C47 C44 C45 C46 178.4(3)
C44 C45 C46 C41 0.9(6)
C42 C41 C46 C45 0.1(5)
C40 C41 C46 C45 178.9(3)
C45 C44 C47 F42 -115.7(4)
C43 C44 C47 F42 63.5(5)
C45 C44 C47 F43 119.3(4)
C43 C44 C47 F43 -61.5(5)
C45 C44 C47 F44 3.8(5)
C43 C44 C47 F44 -177.0(3)
